data_4002372
loop_
_publ_author_name
'Belik, A.A.'
'Lazoryak, B.I.'
'Stefanovich, S.Yu.'
'Takayama-Muromachi, E.'

_publ_section_title
;
 Bi In O3: a polar oxide with Gd Fe O3-type perovskite structure
;
_journal_name_full 'Chemistry of Materials (1,1989-)'
_journal_page_first 1964
_journal_page_last 1968
_journal_volume 18
_journal_year 2006
_chemical_formula_sum 'Bi In O3'
_space_group_IT_number 62
_symmetry_space_group_name_Hall '-P 2ac 2n'
_symmetry_space_group_name_H-M 'P n m a'
_cell_angle_alpha 90
_cell_angle_beta 90
_cell_angle_gamma 90
_cell_formula_units_Z 4
_cell_length_a 5.95462
_cell_length_b 8.3864
_cell_length_c 5.60185
_cell_volume 279.744
_citation_journal_id_ASTM CMATEX
_cod_data_source_file Belik_CMATEX_2006_837.cif
_cod_data_source_block Bi1In1O3
_cod_original_cell_volume 279.7442
_cod_original_formula_sum 'Bi1 In1 O3'
_cod_database_code 4002372

loop_
_symmetry_equiv_pos_as_xyz
x,y,z
-x+1/2,-y,z+1/2
x+1/2,-y+1/2,-z+1/2
-x,y+1/2,-z
-x,-y,-z
x-1/2,y,-z-1/2
-x-1/2,y-1/2,z-1/2
x,-y-1/2,z

loop_
_atom_site_label
_atom_site_type_symbol
_atom_site_fract_x
_atom_site_fract_y
_atom_site_fract_z
_atom_site_occupancy
_atom_site_U_iso_or_equiv
O2 O-2 0.174 0.441 0.186 1 0.0
O1 O-2 -0.058 0.75 0.379 1 0.0
In1 In+3 0 0 0.5 1 0.0
Bi1 Bi+3 0.05998 0.75 0.0086 1 0.0
